data_1566359
loop_
_publ_author_name
'Richard, D'
'Rendtorff, N M'

_publ_section_title
;
 Kaolin group minerals under pressure: The study of their structural and
 electronic properties by DFT methods
;
_journal_name_full
;
Applied Clay Science
;
_journal_page_first 106444
_journal_page_last 106444
_journal_paper_doi 10.1016/j.clay.2022.106444
_journal_volume 219
_journal_year 2022
_chemical_formula_sum 'Al2 H4 O9 Si2'
_chemical_name_systematic 'Kaolinite K-III'
_space_group_IT_number 1
_space_group_name_Hall 'P 1'
_space_group_name_H-M_alt 'P 1'
_cell_angle_alpha 104.444191
_cell_angle_beta 98.291473
_cell_angle_gamma 119.883514
_cell_formula_units_Z 1
_cell_length_a 5.162169
_cell_length_b 5.176777
_cell_length_c 7.781752
_cell_volume 165.438
_cod_data_source_file K-III-PBE.cif
_cod_data_source_block 0000000
_cod_original_cell_volume 165.438444
_cod_database_code 1566359

loop_
_space_group_symop_id
_space_group_symop_operation_xyz
1 x,y,z

loop_
_atom_site_label
_atom_site_occupancy
_atom_site_fract_x
_atom_site_fract_y
_atom_site_fract_z
_atom_site_U_iso_or_equiv
Al1 1.0 0.107564 0.804817 0.480264 0
Al2 1.0 0.449597 0.473803 0.479254 0
Si1 1.0 0.648793 0.412163 0.866634 0
Si2 1.0 0.330937 0.750852 0.865279 0
O1 1.0 0.489929 0.248378 0.640632 0
O2 1.0 0.245633 0.627683 0.639532 0
O3 1.0 0.494340 1.139330 0.959837 0
O4 1.0 0.585236 0.685909 0.962499 0
O5 1.0 1.027517 0.568977 0.935052 0
O6 1.0 0.328660 0.677556 0.348682 0
O7 1.0 0.092201 0.056114 0.347760 0
O8 1.0 0.707770 0.425162 0.347325 0
O9 1.0 0.859585 0.859052 0.632765 0
H1 1.0 0.278778 0.624150 0.214401 0
H2 1.0 0.626469 0.307816 0.211934 0
H3 1.0 0.894851 0.008573 0.273870 0
H4 1.0 0.861540 0.050306 0.638640 0
